data_7058292
loop_
_publ_author_name
'Kandel, Shambhu'
'Sathish, Veerasamy'
'Mathivathanan, Logesh'
'Morozov, Alexander N.'
'Mebel, Alexander M.'
'Raptis, Raphael G.'

_publ_section_title
;
 Aggregation induced emission enhancement (AIEE) of tripodal pyrazole
 derivatives for sensing of nitroaromatics and vapor phase detection of
 picric acid
;
_journal_issue 19
_journal_name_full 'New Journal of Chemistry'
_journal_page_first 7251
_journal_paper_doi 10.1039/C9NJ00166B
_journal_volume 43
_journal_year 2019
_chemical_formula_moiety 'C42 H39 Cl3 N6'
_chemical_formula_sum 'C42 H39 Cl3 N6'
_chemical_formula_weight 734.14
_space_group_crystal_system monoclinic
_space_group_IT_number 14
_space_group_name_Hall '-P 2yn'
_space_group_name_H-M_alt 'P 1 21/n 1'
_symmetry_space_group_name_Hall '-P 2yn'
_symmetry_space_group_name_H-M 'P 1 21/n 1'
_atom_sites_solution_hydrogens geom
_audit_creation_date 2018-12-06
_audit_creation_method
;
Olex2 1.2
(compiled 2018.05.29 svn.r3508 for OlexSys, GUI svn.r5506)
;
_audit_update_record
;
2019-01-09 deposited with the CCDC.    2019-04-10 downloaded from the CCDC.
;
_cell_angle_alpha 90
_cell_angle_beta 101.9640(10)
_cell_angle_gamma 90
_cell_formula_units_Z 4
_cell_length_a 10.1425(5)
_cell_length_b 16.1254(8)
_cell_length_c 23.3070(12)
_cell_measurement_reflns_used 9850
_cell_measurement_temperature 293(2)
_cell_measurement_theta_max 26.26
_cell_measurement_theta_min 2.81
_cell_volume 3729.1(3)
_computing_cell_refinement 'SAINT v8.37A (Bruker, 2015)'
_computing_data_reduction 'SAINT v8.37A (Bruker, 2015)'
_computing_molecular_graphics 'Olex2 (Dolomanov et al., 2009)'
_computing_publication_material 'Olex2 (Dolomanov et al., 2009)'
_computing_structure_refinement 'ShelXL (Sheldrick, 2015)'
_computing_structure_solution 'SIR2004 (Burla et al., 2007)'
_diffrn_ambient_temperature 293(2)
_diffrn_measured_fraction_theta_full 0.998
_diffrn_measured_fraction_theta_max 0.995
_diffrn_measurement_device_type 'Bruker APEX-II CCD'
_diffrn_measurement_method '\f and \w scans'
_diffrn_radiation_type MoK\a
_diffrn_radiation_wavelength 0.71073
_diffrn_reflns_av_R_equivalents 0.0682
_diffrn_reflns_av_unetI/netI 0.0549
_diffrn_reflns_Laue_measured_fraction_full 0.998
_diffrn_reflns_Laue_measured_fraction_max 0.995
_diffrn_reflns_limit_h_max 12
_diffrn_reflns_limit_h_min -12
_diffrn_reflns_limit_k_max 20
_diffrn_reflns_limit_k_min -20
_diffrn_reflns_limit_l_max 28
_diffrn_reflns_limit_l_min -29
_diffrn_reflns_number 65441
_diffrn_reflns_point_group_measured_fraction_full 0.998
_diffrn_reflns_point_group_measured_fraction_max 0.995
_diffrn_reflns_theta_full 25.242
_diffrn_reflns_theta_max 26.433
_diffrn_reflns_theta_min 2.963
_exptl_absorpt_coefficient_mu 0.285
_exptl_absorpt_correction_T_max 0.7454
_exptl_absorpt_correction_T_min 0.7129
_exptl_absorpt_correction_type multi-scan
_exptl_absorpt_process_details
;
SADABS-2016/2 (Bruker,2016/2) was used for absorption correction.
wR2(int) was 0.0674 before and 0.0513 after correction.
The Ratio of minimum to maximum transmission is 0.9564.
The \l/2 correction factor is Not present.
;
_exptl_crystal_colour 'clear light colourless'
_exptl_crystal_colour_lustre clear
_exptl_crystal_colour_modifier light
_exptl_crystal_colour_primary colourless
_exptl_crystal_density_diffrn 1.308
_exptl_crystal_description Block
_exptl_crystal_F_000 1536
_exptl_crystal_recrystallization_method 'Re-crystallisation from solvent: Acetone'
_exptl_crystal_size_max 0.254
_exptl_crystal_size_mid 0.217
_exptl_crystal_size_min 0.143
_refine_diff_density_max 0.353
_refine_diff_density_min -0.472
_refine_diff_density_rms 0.047
_refine_ls_extinction_method none
_refine_ls_goodness_of_fit_ref 1.015
_refine_ls_hydrogen_treatment constr
_refine_ls_matrix_type full
_refine_ls_number_parameters 463
_refine_ls_number_reflns 7635
_refine_ls_number_restraints 0
_refine_ls_restrained_S_all 1.015
_refine_ls_R_factor_all 0.1365
_refine_ls_R_factor_gt 0.0700
_refine_ls_shift/su_max 0.001
_refine_ls_shift/su_mean 0.000
_refine_ls_structure_factor_coef Fsqd
_refine_ls_weighting_details 'w=1/[\s^2^(Fo^2^)+(0.0787P)^2^+2.5726P] where P=(Fo^2^+2Fc^2^)/3'
_refine_ls_weighting_scheme calc
_refine_ls_wR_factor_gt 0.1591
_refine_ls_wR_factor_ref 0.1893
_reflns_Friedel_coverage 0.000
_reflns_number_gt 4231
_reflns_number_total 7635
_reflns_threshold_expression 'I > 2\s(I)'
_cod_data_source_file c9nj00166b2.cif
_cod_data_source_block sk066_a
_cod_depositor_comments 'Adding full bibliography for 7058287--7058293.cif.'
_cod_database_code 7058292
_shelx_shelxl_version_number 2017/1
_shelx_space_group_comment
;
The symmetry employed for this shelxl refinement is uniquely defined
by the following loop, which should always be used as a source of
symmetry information in preference to the above space-group names.
They are only intended as comments.
;
_shelx_estimated_absorpt_t_max 0.960
_shelx_estimated_absorpt_t_min 0.931
_olex2_refinement_description
;
1. Fixed Uiso
 At 1.2 times of:
  All C(H) groups, All C(H,H) groups
 At 1.5 times of:
  All C(H,H,H) groups
2.a Secondary CH2 refined with riding coordinates:
 C7(H7A,H7B), C8(H8A,H8B), C9(H9A,H9B), C10(H10A,H10B), C12(H12A,H12B),
 C14(H14A,H14B)
2.b Aromatic/amide H refined with riding coordinates:
 C16(H16), C18(H18), C20(H20), C21(H21), C22(H22), C24(H24), C25(H25),
 C27(H27), C29(H29), C30(H30), C31(H31), C33(H33), C34(H34), C36(H36), C38(H38),
  C40(H40), C41(H41), C42(H42)
2.c Idealised Me refined as rotating group:
 C11(H11A,H11B,H11C), C13(H13A,H13B,H13C), C15(H15A,H15B,H15C)
;
_olex2_submission_special_instructions 'No special instructions were received'

loop_
_space_group_symop_operation_xyz
'x, y, z'
'-x+1/2, y+1/2, -z+1/2'
'-x, -y, -z'
'x-1/2, -y-1/2, z-1/2'

loop_
_atom_site_label
_atom_site_type_symbol
_atom_site_fract_x
_atom_site_fract_y
_atom_site_fract_z
_atom_site_U_iso_or_equiv
_atom_site_adp_type
_atom_site_occupancy
_atom_site_site_symmetry_order
_atom_site_calc_flag
_atom_site_refinement_flags_posn
Cl1 Cl 0.59226(14) 0.34292(8) 1.08317(4) 0.0953(4) Uani 1 1 d .
Cl2 Cl 0.78971(14) 0.70302(8) 1.06231(6) 0.1073(5) Uani 1 1 d .
Cl3 Cl 0.31679(14) 0.81106(10) 0.35849(6) 0.1164(5) Uani 1 1 d .
N1 N 0.4812(2) 0.48875(15) 0.78297(10) 0.0389(6) Uani 1 1 d .
N2 N 0.4358(3) 0.41143(17) 0.78913(12) 0.0580(8) Uani 1 1 d .
N3 N 0.4439(2) 0.87269(15) 0.80586(11) 0.0465(7) Uani 1 1 d .
N4 N 0.4218(3) 0.95339(17) 0.81567(14) 0.0649(9) Uani 1 1 d .
N5 N 0.7754(3) 0.71127(18) 0.61360(11) 0.0512(7) Uani 1 1 d .
N6 N 0.8886(3) 0.68944(18) 0.59650(13) 0.0562(7) Uani 1 1 d .
C1 C 0.4915(3) 0.61583(19) 0.72303(11) 0.0372(7) Uani 1 1 d .
C2 C 0.4187(3) 0.68237(17) 0.73928(11) 0.0330(7) Uani 1 1 d .
C3 C 0.4650(3) 0.76341(18) 0.73351(12) 0.0387(7) Uani 1 1 d .
C4 C 0.5834(3) 0.7779(2) 0.71339(14) 0.0475(8) Uani 1 1 d .
C5 C 0.6545(3) 0.7111(2) 0.69702(13) 0.0493(9) Uani 1 1 d .
C6 C 0.6102(3) 0.6293(2) 0.70249(13) 0.0464(8) Uani 1 1 d .
C7 C 0.4377(3) 0.52850(18) 0.72573(13) 0.0456(8) Uani 1 1 d .
H7A H 0.340035 0.530235 0.716164 0.055 Uiso 1 1 calc R
H7B H 0.467254 0.494921 0.696231 0.055 Uiso 1 1 calc R
C8 C 0.3850(3) 0.83616(19) 0.74913(14) 0.0492(8) Uani 1 1 d .
H8A H 0.379069 0.878323 0.719027 0.059 Uiso 1 1 calc R
H8B H 0.294078 0.817854 0.749592 0.059 Uiso 1 1 calc R
C9 C 0.7850(3) 0.7251(3) 0.67667(14) 0.0689(11) Uani 1 1 d .
H9A H 0.814680 0.781616 0.686030 0.083 Uiso 1 1 calc R
H9B H 0.853124 0.688322 0.698371 0.083 Uiso 1 1 calc R
C10 C 0.2931(3) 0.66686(19) 0.76261(13) 0.0432(8) Uani 1 1 d .
H10A H 0.286993 0.708452 0.792014 0.052 Uiso 1 1 calc R
H10B H 0.300530 0.613119 0.781708 0.052 Uiso 1 1 calc R
C11 C 0.1645(3) 0.6688(2) 0.71577(17) 0.0634(10) Uani 1 1 d .
H11A H 0.154519 0.722492 0.697522 0.095 Uiso 1 1 calc GR
H11B H 0.088654 0.658040 0.733407 0.095 Uiso 1 1 calc GR
H11C H 0.168874 0.627260 0.686751 0.095 Uiso 1 1 calc GR
C12 C 0.6357(4) 0.8683(3) 0.71332(18) 0.0760(12) Uani 1 1 d .
H12A H 0.603381 0.899990 0.742979 0.091 Uiso 1 1 calc R
H12B H 0.733395 0.868049 0.723455 0.091 Uiso 1 1 calc R
C13 C 0.5899(5) 0.9098(3) 0.6543(2) 0.1071(17) Uani 1 1 d .
H13A H 0.622073 0.878778 0.624844 0.161 Uiso 1 1 calc GR
H13B H 0.625242 0.965167 0.655951 0.161 Uiso 1 1 calc GR
H13C H 0.493177 0.911809 0.644693 0.161 Uiso 1 1 calc GR
C14 C 0.6894(4) 0.5553(3) 0.68805(18) 0.0778(12) Uani 1 1 d .
H14A H 0.684586 0.511722 0.716210 0.093 Uiso 1 1 calc R
H14B H 0.783257 0.571363 0.692880 0.093 Uiso 1 1 calc R
C15 C 0.6422(5) 0.5201(3) 0.62636(19) 0.0958(15) Uani 1 1 d .
H15A H 0.546786 0.510404 0.619138 0.144 Uiso 1 1 calc GR
H15B H 0.688037 0.468747 0.623074 0.144 Uiso 1 1 calc GR
H15C H 0.662109 0.558897 0.598106 0.144 Uiso 1 1 calc GR
C16 C 0.5584(3) 0.51625(19) 0.83281(12) 0.0446(8) Uani 1 1 d .
H16 H 0.601628 0.567376 0.838132 0.053 Uiso 1 1 calc R
C17 C 0.5629(3) 0.45649(18) 0.87460(13) 0.0409(7) Uani 1 1 d .
C18 C 0.4854(4) 0.3931(2) 0.84498(14) 0.0553(9) Uani 1 1 d .
H18 H 0.469779 0.343131 0.862301 0.066 Uiso 1 1 calc R
C19 C 0.6333(3) 0.45668(19) 0.93660(14) 0.0495(8) Uani 1 1 d .
C20 C 0.7486(4) 0.5033(2) 0.95616(16) 0.0726(11) Uani 1 1 d .
H20 H 0.781712 0.537022 0.930044 0.087 Uiso 1 1 calc R
C21 C 0.8151(5) 0.4998(3) 1.01462(19) 0.0921(14) Uani 1 1 d .
H21 H 0.892727 0.531033 1.027438 0.111 Uiso 1 1 calc R
C22 C 0.7662(5) 0.4504(3) 1.05345(18) 0.0838(14) Uani 1 1 d .
H22 H 0.810533 0.447697 1.092556 0.101 Uiso 1 1 calc R
C23 C 0.6529(4) 0.4056(2) 1.03425(15) 0.0622(10) Uani 1 1 d .
C24 C 0.5858(4) 0.4078(2) 0.97682(14) 0.0546(9) Uani 1 1 d .
H24 H 0.508077 0.376412 0.964802 0.066 Uiso 1 1 calc R
C25 C 0.5223(3) 0.83720(19) 0.85294(14) 0.0448(8) Uani 1 1 d .
H25 H 0.550875 0.782269 0.855695 0.054 Uiso 1 1 calc R
C26 C 0.5530(3) 0.89579(19) 0.89623(14) 0.0452(8) Uani 1 1 d .
C27 C 0.4882(4) 0.9666(2) 0.86976(17) 0.0643(10) Uani 1 1 d .
H27 H 0.491592 1.017751 0.888376 0.077 Uiso 1 1 calc R
C28 C 0.6355(3) 0.8860(2) 0.95511(14) 0.0481(8) Uani 1 1 d .
C29 C 0.6805(4) 0.9540(3) 0.99015(18) 0.0800(12) Uani 1 1 d .
H29 H 0.657854 1.007167 0.975987 0.096 Uiso 1 1 calc R
C30 C 0.7578(6) 0.9441(3) 1.0452(2) 0.1050(17) Uani 1 1 d .
H30 H 0.787013 0.990871 1.067568 0.126 Uiso 1 1 calc R
C31 C 0.7932(5) 0.8678(3) 1.06826(17) 0.0830(13) Uani 1 1 d .
H31 H 0.845537 0.861742 1.105801 0.100 Uiso 1 1 calc R
C32 C 0.7490(4) 0.8011(2) 1.03430(16) 0.0635(10) Uani 1 1 d .
C33 C 0.6723(3) 0.8093(2) 0.97836(15) 0.0577(9) Uani 1 1 d .
H33 H 0.645146 0.762083 0.956089 0.069 Uiso 1 1 calc R
C34 C 0.6727(3) 0.7233(2) 0.56804(14) 0.0531(9) Uani 1 1 d .
H34 H 0.585948 0.739892 0.570124 0.064 Uiso 1 1 calc R
C35 C 0.7181(3) 0.70683(19) 0.51766(13) 0.0434(8) Uani 1 1 d .
C36 C 0.8550(3) 0.6867(2) 0.53905(15) 0.0517(9) Uani 1 1 d .
H36 H 0.914651 0.673074 0.515114 0.062 Uiso 1 1 calc R
C37 C 0.6462(3) 0.70879(19) 0.45630(14) 0.0461(8) Uani 1 1 d .
C38 C 0.5275(4) 0.7531(2) 0.43902(14) 0.0570(9) Uani 1 1 d .
H38 H 0.490813 0.782056 0.466459 0.068 Uiso 1 1 calc R
C39 C 0.4641(4) 0.7535(2) 0.38025(16) 0.0671(10) Uani 1 1 d .
C40 C 0.5155(5) 0.7111(3) 0.33875(16) 0.0682(11) Uani 1 1 d .
H40 H 0.471139 0.711748 0.299595 0.082 Uiso 1 1 calc R
C41 C 0.6317(5) 0.6683(2) 0.35583(17) 0.0697(11) Uani 1 1 d .
H41 H 0.667509 0.639285 0.328117 0.084 Uiso 1 1 calc R
C42 C 0.6978(4) 0.6671(2) 0.41398(16) 0.0586(9) Uani 1 1 d .
H42 H 0.778158 0.637804 0.424808 0.070 Uiso 1 1 calc R

loop_
_atom_site_aniso_label
_atom_site_aniso_U_11
_atom_site_aniso_U_22
_atom_site_aniso_U_33
_atom_site_aniso_U_23
_atom_site_aniso_U_13
_atom_site_aniso_U_12
Cl1 0.1437(11) 0.0951(9) 0.0484(6) 0.0174(6) 0.0231(6) 0.0182(7)
Cl2 0.1129(10) 0.0965(9) 0.0949(9) 0.0288(7) -0.0193(7) 0.0067(7)
Cl3 0.1036(10) 0.1423(12) 0.0856(9) 0.0031(8) -0.0213(7) 0.0373(9)
N1 0.0438(15) 0.0345(14) 0.0365(14) 0.0015(11) 0.0036(11) -0.0003(11)
N2 0.073(2) 0.0526(18) 0.0439(17) -0.0009(13) 0.0023(14) -0.0182(15)
N3 0.0446(15) 0.0344(15) 0.0567(17) -0.0014(13) 0.0013(13) 0.0027(12)
N4 0.066(2) 0.0364(17) 0.083(2) -0.0054(15) -0.0079(17) 0.0096(14)
N5 0.0358(15) 0.077(2) 0.0422(16) 0.0054(14) 0.0124(13) -0.0025(14)
N6 0.0383(16) 0.071(2) 0.061(2) 0.0017(15) 0.0149(14) 0.0028(14)
C1 0.0394(17) 0.0455(18) 0.0239(14) 0.0047(13) 0.0003(13) 0.0040(14)
C2 0.0333(15) 0.0418(17) 0.0213(14) 0.0047(12) -0.0006(12) 0.0016(13)
C3 0.0374(17) 0.0407(18) 0.0341(16) 0.0065(13) -0.0018(13) 0.0027(14)
C4 0.0414(19) 0.053(2) 0.0459(19) 0.0139(16) 0.0043(15) -0.0063(16)
C5 0.0360(18) 0.080(3) 0.0301(16) 0.0104(16) 0.0027(14) -0.0070(17)
C6 0.0380(18) 0.068(2) 0.0317(16) 0.0002(15) 0.0033(14) 0.0124(16)
C7 0.055(2) 0.0429(19) 0.0338(17) -0.0006(14) -0.0016(14) 0.0059(15)
C8 0.0473(19) 0.0381(18) 0.057(2) 0.0068(15) -0.0022(16) 0.0035(14)
C9 0.043(2) 0.123(3) 0.042(2) 0.005(2) 0.0111(16) -0.007(2)
C10 0.0387(18) 0.0459(18) 0.0442(18) 0.0018(15) 0.0065(14) 0.0029(14)
C11 0.0395(19) 0.064(2) 0.081(3) 0.001(2) -0.0021(18) -0.0020(17)
C12 0.073(3) 0.076(3) 0.078(3) 0.024(2) 0.016(2) -0.010(2)
C13 0.133(4) 0.093(4) 0.088(3) 0.027(3) 0.003(3) -0.033(3)
C14 0.065(3) 0.090(3) 0.081(3) 0.000(2) 0.022(2) 0.029(2)
C15 0.129(4) 0.089(3) 0.084(3) -0.016(3) 0.055(3) 0.028(3)
C16 0.055(2) 0.0362(17) 0.0371(17) -0.0021(14) -0.0021(15) -0.0031(15)
C17 0.0460(18) 0.0393(18) 0.0351(16) -0.0006(14) 0.0035(14) 0.0045(14)
C18 0.077(2) 0.046(2) 0.0405(19) 0.0075(16) 0.0061(17) -0.0124(18)
C19 0.064(2) 0.0376(18) 0.0420(19) -0.0010(15) 0.0007(16) 0.0110(16)
C20 0.091(3) 0.063(3) 0.054(2) 0.0030(19) -0.008(2) -0.013(2)
C21 0.104(4) 0.085(3) 0.070(3) -0.014(3) -0.022(3) -0.019(3)
C22 0.117(4) 0.071(3) 0.050(2) 0.004(2) -0.015(2) 0.011(3)
C23 0.090(3) 0.051(2) 0.042(2) -0.0016(17) 0.0060(19) 0.014(2)
C24 0.072(2) 0.047(2) 0.0400(19) 0.0000(16) 0.0023(17) 0.0109(17)
C25 0.0460(19) 0.0329(17) 0.053(2) 0.0048(15) 0.0051(16) 0.0035(14)
C26 0.0400(18) 0.0392(18) 0.056(2) -0.0062(16) 0.0098(15) -0.0052(14)
C27 0.064(2) 0.045(2) 0.075(3) -0.0138(19) -0.003(2) 0.0019(18)
C28 0.0436(19) 0.052(2) 0.050(2) -0.0068(17) 0.0137(15) -0.0047(16)
C29 0.106(3) 0.060(3) 0.066(3) -0.012(2) -0.001(2) -0.003(2)
C30 0.145(5) 0.086(4) 0.068(3) -0.031(3) -0.014(3) -0.004(3)
C31 0.097(3) 0.096(4) 0.048(2) -0.014(2) -0.005(2) -0.003(3)
C32 0.056(2) 0.079(3) 0.054(2) 0.001(2) 0.0067(18) -0.0012(19)
C33 0.057(2) 0.057(2) 0.056(2) -0.0098(18) 0.0025(18) -0.0032(17)
C34 0.0356(18) 0.079(3) 0.0449(19) -0.0009(17) 0.0099(16) 0.0040(17)
C35 0.0452(19) 0.0458(19) 0.0414(18) 0.0004(14) 0.0138(15) -0.0021(15)
C36 0.050(2) 0.062(2) 0.048(2) -0.0044(17) 0.0225(17) 0.0018(17)
C37 0.053(2) 0.0441(19) 0.0422(18) 0.0007(15) 0.0131(16) -0.0053(16)
C38 0.065(2) 0.063(2) 0.042(2) -0.0032(17) 0.0096(17) 0.0038(19)
C39 0.072(3) 0.070(3) 0.054(2) -0.001(2) -0.001(2) -0.005(2)
C40 0.087(3) 0.078(3) 0.037(2) -0.0045(19) 0.008(2) -0.019(2)
C41 0.092(3) 0.070(3) 0.054(2) -0.019(2) 0.031(2) -0.020(2)
C42 0.068(2) 0.059(2) 0.054(2) -0.0099(18) 0.0239(19) -0.0059(18)

loop_
_atom_type_symbol
_atom_type_description
_atom_type_scat_dispersion_real
_atom_type_scat_dispersion_imag
_atom_type_scat_source
C C 0.0033 0.0016 'International Tables Vol C Tables 4.2.6.8 and 6.1.1.4'
H H 0.0000 0.0000 'International Tables Vol C Tables 4.2.6.8 and 6.1.1.4'
Cl Cl 0.1484 0.1585 'International Tables Vol C Tables 4.2.6.8 and 6.1.1.4'
N N 0.0061 0.0033 'International Tables Vol C Tables 4.2.6.8 and 6.1.1.4'

loop_
_geom_angle_atom_site_label_1
_geom_angle_atom_site_label_2
_geom_angle_atom_site_label_3
_geom_angle
N2 N1 C7 117.2(2)
C16 N1 N2 111.5(2)
C16 N1 C7 131.3(3)
C18 N2 N1 104.0(2)
N4 N3 C8 119.5(3)
C25 N3 N4 111.3(3)
C25 N3 C8 129.1(3)
C27 N4 N3 104.3(3)
N6 N5 C9 117.0(3)
C34 N5 N6 112.1(3)
C34 N5 C9 130.6(3)
C36 N6 N5 104.8(3)
C2 C1 C6 120.8(3)
C2 C1 C7 119.2(3)
C6 C1 C7 120.0(3)
C1 C2 C3 118.9(3)
C1 C2 C10 120.2(3)
C3 C2 C10 120.9(3)
C2 C3 C8 119.5(3)
C4 C3 C2 121.0(3)
C4 C3 C8 119.5(3)
C3 C4 C12 118.4(3)
C5 C4 C3 119.5(3)
C5 C4 C12 122.0(3)
C4 C5 C6 120.5(3)
C4 C5 C9 120.5(3)
C6 C5 C9 118.9(3)
C1 C6 C5 119.2(3)
C1 C6 C14 119.1(3)
C5 C6 C14 121.6(3)
N1 C7 C1 113.7(2)
N1 C7 H7A 108.8
N1 C7 H7B 108.8
C1 C7 H7A 108.8
C1 C7 H7B 108.8
H7A C7 H7B 107.7
N3 C8 C3 113.1(2)
N3 C8 H8A 109.0
N3 C8 H8B 109.0
C3 C8 H8A 109.0
C3 C8 H8B 109.0
H8A C8 H8B 107.8
N5 C9 C5 114.2(3)
N5 C9 H9A 108.7
N5 C9 H9B 108.7
C5 C9 H9A 108.7
C5 C9 H9B 108.7
H9A C9 H9B 107.6
C2 C10 H10A 108.8
C2 C10 H10B 108.8
C2 C10 C11 113.7(3)
H10A C10 H10B 107.7
C11 C10 H10A 108.8
C11 C10 H10B 108.8
C10 C11 H11A 109.5
C10 C11 H11B 109.5
C10 C11 H11C 109.5
H11A C11 H11B 109.5
H11A C11 H11C 109.5
H11B C11 H11C 109.5
C4 C12 H12A 109.2
C4 C12 H12B 109.2
H12A C12 H12B 107.9
C13 C12 C4 112.1(3)
C13 C12 H12A 109.2
C13 C12 H12B 109.2
C12 C13 H13A 109.5
C12 C13 H13B 109.5
C12 C13 H13C 109.5
H13A C13 H13B 109.5
H13A C13 H13C 109.5
H13B C13 H13C 109.5
C6 C14 H14A 108.5
C6 C14 H14B 108.5
C6 C14 C15 115.2(3)
H14A C14 H14B 107.5
C15 C14 H14A 108.5
C15 C14 H14B 108.5
C14 C15 H15A 109.5
C14 C15 H15B 109.5
C14 C15 H15C 109.5
H15A C15 H15B 109.5
H15A C15 H15C 109.5
H15B C15 H15C 109.5
N1 C16 H16 125.9
N1 C16 C17 108.3(3)
C17 C16 H16 125.9
C16 C17 C18 103.5(3)
C16 C17 C19 129.5(3)
C18 C17 C19 126.9(3)
N2 C18 C17 112.7(3)
N2 C18 H18 123.7
C17 C18 H18 123.7
C20 C19 C17 121.9(3)
C20 C19 C24 118.3(3)
C24 C19 C17 119.8(3)
C19 C20 H20 119.8
C19 C20 C21 120.4(4)
C21 C20 H20 119.8
C20 C21 H21 120.0
C22 C21 C20 120.0(4)
C22 C21 H21 120.0
C21 C22 H22 120.3
C23 C22 C21 119.3(4)
C23 C22 H22 120.3
C22 C23 Cl1 119.2(3)
C22 C23 C24 121.7(4)
C24 C23 Cl1 119.2(3)
C19 C24 H24 119.9
C23 C24 C19 120.3(4)
C23 C24 H24 119.9
N3 C25 H25 125.9
N3 C25 C26 108.3(3)
C26 C25 H25 125.9
C25 C26 C27 102.9(3)
C25 C26 C28 128.1(3)
C27 C26 C28 129.0(3)
N4 C27 C26 113.1(3)
N4 C27 H27 123.5
C26 C27 H27 123.5
C29 C28 C26 121.5(3)
C33 C28 C26 121.6(3)
C33 C28 C29 116.8(3)
C28 C29 H29 119.5
C30 C29 C28 121.0(4)
C30 C29 H29 119.5
C29 C30 H30 119.0
C31 C30 C29 122.0(4)
C31 C30 H30 119.0
C30 C31 H31 121.3
C32 C31 C30 117.3(4)
C32 C31 H31 121.3
C31 C32 Cl2 118.8(3)
C31 C32 C33 121.9(4)
C33 C32 Cl2 119.3(3)
C28 C33 C32 120.9(3)
C28 C33 H33 119.5
C32 C33 H33 119.5
N5 C34 H34 126.1
N5 C34 C35 107.8(3)
C35 C34 H34 126.1
C34 C35 C36 102.9(3)
C34 C35 C37 130.0(3)
C36 C35 C37 127.1(3)
N6 C36 C35 112.4(3)
N6 C36 H36 123.8
C35 C36 H36 123.8
C38 C37 C35 121.4(3)
C42 C37 C35 120.0(3)
C42 C37 C38 118.5(3)
C37 C38 H38 120.4
C37 C38 C39 119.1(3)
C39 C38 H38 120.4
C38 C39 Cl3 119.0(3)
C40 C39 Cl3 119.2(3)
C40 C39 C38 121.8(4)
C39 C40 H40 120.6
C41 C40 C39 118.8(4)
C41 C40 H40 120.6
C40 C41 H41 119.6
C40 C41 C42 120.8(4)
C42 C41 H41 119.6
C37 C42 H42 119.5
C41 C42 C37 120.9(4)
C41 C42 H42 119.5

loop_
_geom_bond_atom_site_label_1
_geom_bond_atom_site_label_2
_geom_bond_distance
Cl1 C23 1.729(4)
Cl2 C32 1.728(4)
Cl3 C39 1.743(4)
N1 N2 1.347(3)
N1 C7 1.463(4)
N1 C16 1.335(4)
N2 C18 1.328(4)
N3 N4 1.348(4)
N3 C8 1.458(4)
N3 C25 1.343(4)
N4 C27 1.318(4)
N5 N6 1.339(3)
N5 C9 1.470(4)
N5 C34 1.339(4)
N6 C36 1.312(4)
C1 C2 1.398(4)
C1 C6 1.402(4)
C1 C7 1.516(4)
C2 C3 1.404(4)
C2 C10 1.507(4)
C3 C4 1.397(4)
C3 C8 1.513(4)
C4 C5 1.392(5)
C4 C12 1.550(5)
C5 C6 1.408(5)
C5 C9 1.512(4)
C6 C14 1.514(5)
C7 H7A 0.9700
C7 H7B 0.9700
C8 H8A 0.9700
C8 H8B 0.9700
C9 H9A 0.9700
C9 H9B 0.9700
C10 H10A 0.9700
C10 H10B 0.9700
C10 C11 1.518(4)
C11 H11A 0.9600
C11 H11B 0.9600
C11 H11C 0.9600
C12 H12A 0.9700
C12 H12B 0.9700
C12 C13 1.514(5)
C13 H13A 0.9600
C13 H13B 0.9600
C13 H13C 0.9600
C14 H14A 0.9700
C14 H14B 0.9700
C14 C15 1.528(6)
C15 H15A 0.9600
C15 H15B 0.9600
C15 H15C 0.9600
C16 H16 0.9300
C16 C17 1.364(4)
C17 C18 1.383(4)
C17 C19 1.473(4)
C18 H18 0.9300
C19 C20 1.385(5)
C19 C24 1.385(5)
C20 H20 0.9300
C20 C21 1.390(5)
C21 H21 0.9300
C21 C22 1.374(6)
C22 H22 0.9300
C22 C23 1.352(6)
C23 C24 1.371(5)
C24 H24 0.9300
C25 H25 0.9300
C25 C26 1.370(4)
C26 C27 1.395(5)
C26 C28 1.460(4)
C27 H27 0.9300
C28 C29 1.386(5)
C28 C33 1.372(5)
C29 H29 0.9300
C29 C30 1.367(6)
C30 H30 0.9300
C30 C31 1.359(6)
C31 H31 0.9300
C31 C32 1.357(5)
C32 C33 1.379(5)
C33 H33 0.9300
C34 H34 0.9300
C34 C35 1.373(4)
C35 C36 1.413(4)
C35 C37 1.465(4)
C36 H36 0.9300
C37 C38 1.385(4)
C37 C42 1.384(5)
C38 H38 0.9300
C38 C39 1.387(5)
C39 C40 1.372(5)
C40 H40 0.9300
C40 C41 1.353(5)
C41 H41 0.9300
C41 C42 1.382(5)
C42 H42 0.9300
